data_4323836
loop_
_publ_author_name
'Hiroshi Nakano'
'Akira Nakamura'
'Kazushi Mashima'

_publ_section_title
;
 Linear Trinuclear Pt...Mo-Mo Complexes [Mo2PtX2(pyphos)2(O2CR)2]2 (X =
 Cl, Br, I; R = CH3, C(CH3)3; pyphos = 6-(Diphenylphosphino)-2-pyridonate)
 with an Axial Interaction between the Quadruply Bonded Mo2 Moiety and the
 Platinum Atom
;
_journal_name_full 'Inorganic Chemistry'
_journal_page_first 4007
_journal_page_last 4012
_journal_paper_doi 10.1021/ic950988b
_journal_volume 35
_journal_year 1996
_chemical_formula_sum 'C45 H46 Br2 Cl2 Mo2 N2 O6 P2 Pt'
_space_group_IT_number 2
_symmetry_cell_setting triclinic
_symmetry_Int_Tables_number 2
_symmetry_space_group_name_Hall '-P 1'
_symmetry_space_group_name_H-M 'P -1'
_audit_creation_date 'Tue Nov 21 21:47:12 1995'
_audit_creation_method 'from TEXRAY.INF file'
_cell_angle_alpha 98.88(1)
_cell_angle_beta 112.55(2)
_cell_angle_gamma 84.56(1)
_cell_formula_units_Z 2.00
_cell_length_a 12.211(2)
_cell_length_b 20.859(3)
_cell_length_c 10.478(2)
_cell_measurement_reflns_used 0
_cell_measurement_temperature 23.0
_cell_measurement_theta_max 0.00
_cell_measurement_theta_min 0.00
_cell_volume 2433.4(8)
_computing_cell_refinement 'MSC/AFC Diffractometer Control'
_computing_data_collection 'MSC/AFC Diffractometer Control'
_computing_data_reduction 'teXsan: PROCESS (MSC)'
_computing_publication_material 'teXsan: FINISH (MSC)'
_computing_structure_refinement 'teXsan: LS (MSC)'
_computing_structure_solution 'DIRDIF92 (PATTY)'
_diffrn_ambient_temperature 23.0
_diffrn_measurement_device AFC5R
_diffrn_measurement_method 'omega scans with profile analysis'
_diffrn_orient_matrix_UB_11 0.06470
_diffrn_orient_matrix_UB_12 -0.03394
_diffrn_orient_matrix_UB_13 0.03137
_diffrn_orient_matrix_UB_21 0.05659
_diffrn_orient_matrix_UB_22 0.03458
_diffrn_orient_matrix_UB_23 0.05710
_diffrn_orient_matrix_UB_31 -0.02204
_diffrn_orient_matrix_UB_32 -0.00320
_diffrn_orient_matrix_UB_33 0.08133
_diffrn_radiation_monochromator graphite
_diffrn_radiation_source 'Rigaku rotating anode'
_diffrn_radiation_type MoKalpha
_diffrn_radiation_wavelength 0.7107
_diffrn_reflns_av_R_equivalents 2.75
_diffrn_reflns_limit_h_max 17
_diffrn_reflns_limit_h_min 0
_diffrn_reflns_limit_k_max 19
_diffrn_reflns_limit_k_min -11
_diffrn_reflns_limit_l_max 0
_diffrn_reflns_limit_l_min -10
_diffrn_reflns_number 14891
_diffrn_reflns_theta_max 30.0963
_diffrn_standards_decay_% -0.82
_diffrn_standards_interval_count 0
_diffrn_standards_number 3
_exptl_absorpt_coefficient_mu_cm 52.326
_exptl_absorpt_correction_T_max 1.000
_exptl_absorpt_correction_T_min 0.700
_exptl_absorpt_correction_type psi-scan
_exptl_crystal_colour unknown
_exptl_crystal_density_diffrn 1.898
_exptl_crystal_description unknown
_exptl_crystal_F_000 1348.00
_exptl_crystal_size_max 0.000
_exptl_crystal_size_min 0.000
_refine_diff_density_max -1.73030
_refine_diff_density_min 2.33680
_refine_ls_extinction_coef 0.00000
_refine_ls_extinction_method Zachariasen_type_2_Gaussian_isotropic
_refine_ls_goodness_of_fit_obs 1.620
_refine_ls_matrix_type full
_refine_ls_number_parameters 560
_refine_ls_number_reflns 8935
_refine_ls_number_restraints 0
_refine_ls_R_factor_obs 0.0420
_refine_ls_shift/esd_max 1.8030
_refine_ls_structure_factor_coef F
_refine_ls_weighting_scheme sigma
_refine_ls_wR_factor_obs 0.0490
_cod_data_source_file ic950988b_2.cif
_cod_data_source_block Mo2PtBr2(pyphos)2(t-BuCOO)2
_cod_original_cell_volume 2433.3(8)
_cod_original_sg_symbol_H-M 'P -1 '
_cod_original_formula_sum 'C45 H46 O6 N2 Cl2 Br2 P2 Mo2 Pt'
_cod_database_code 4323836

loop_
_symmetry_equiv_pos_as_xyz
'   +x,   +y,   +z'
'   -x,   -y,   -z'

loop_
_atom_site_aniso_label
_atom_site_aniso_U_11
_atom_site_aniso_U_22
_atom_site_aniso_U_33
_atom_site_aniso_U_12
_atom_site_aniso_U_13
_atom_site_aniso_U_23
Pt1 0.0344(2) 0.0204(1) 0.0420(2) -0.00249(10) 0.0216(1) 0.0042(1)
Mo1 0.0332(3) 0.0192(3) 0.0352(3) -0.0035(2) 0.0139(3) 0.0034(2)
Mo2 0.0405(4) 0.0199(3) 0.0372(4) -0.0051(2) 0.0104(3) 0.0053(2)
Br1 0.0384(5) 0.0523(5) 0.0743(6) -0.0097(4) 0.0270(5) 0.0029(4)
Br2 0.0649(6) 0.0475(5) 0.0582(6) -0.0003(4) 0.0434(5) 0.0056(4)
Cl1 0.146(4) 0.143(4) 0.218(6) -0.052(3) 0.097(4) -0.026(4)
Cl2 0.134(4) 0.123(3) 0.147(4) -0.014(3) 0.062(3) -0.002(3)
P1 0.038(1) 0.0203(8) 0.041(1) -0.0014(7) 0.0193(9) 0.0038(7)
P2 0.038(1) 0.0230(8) 0.040(1) -0.0033(7) 0.0194(9) 0.0020(7)
O1 0.042(3) 0.020(2) 0.039(3) -0.004(2) 0.008(2) 0.006(2)
O2 0.057(4) 0.028(3) 0.050(3) -0.007(2) 0.026(3) 0.009(2)
O3 0.040(3) 0.036(3) 0.041(3) -0.009(2) 0.007(3) 0.003(2)
O4 0.049(3) 0.034(3) 0.048(3) -0.007(2) 0.006(3) 0.009(2)
O5 0.042(3) 0.028(3) 0.054(3) -0.002(2) 0.025(3) 0.004(2)
O6 0.043(3) 0.023(3) 0.061(4) -0.001(2) 0.021(3) 0.002(2)
N1 0.032(3) 0.023(3) 0.037(3) 0.000(2) 0.016(3) 0.005(2)
N2 0.042(4) 0.022(3) 0.038(3) -0.005(2) 0.021(3) 0.003(2)
C1 0.036(4) 0.021(3) 0.043(4) -0.003(3) 0.016(3) 0.003(3)
C2 0.058(5) 0.030(4) 0.038(5) -0.005(4) 0.008(4) 0.000(3)
C3 0.056(5) 0.038(4) 0.034(4) -0.007(4) 0.005(4) 0.001(3)
C4 0.060(5) 0.027(4) 0.041(5) 0.004(3) 0.020(4) 0.009(3)
C5 0.036(4) 0.024(3) 0.036(4) -0.003(3) 0.013(3) 0.005(3)
C6 0.048(5) 0.027(4) 0.049(5) -0.004(3) 0.029(4) 0.001(3)
C7 0.055(5) 0.033(4) 0.072(6) -0.004(4) 0.040(5) 0.008(4)
C8 0.067(7) 0.068(7) 0.097(8) -0.015(5) 0.052(7) 0.010(6)
C9 0.064(7) 0.095(9) 0.105(10) -0.012(6) 0.054(7) -0.001(7)
C10 0.064(7) 0.081(8) 0.106(10) 0.016(6) 0.049(7) -0.001(7)
C11 0.051(5) 0.046(5) 0.068(6) 0.001(4) 0.033(5) 0.002(4)
C12 0.048(5) 0.023(3) 0.044(5) 0.006(3) 0.019(4) 0.011(3)
C13 0.060(6) 0.034(4) 0.053(5) 0.001(4) 0.029(5) 0.011(4)
C14 0.086(8) 0.042(5) 0.070(7) 0.008(5) 0.040(6) 0.025(5)
C15 0.100(9) 0.054(6) 0.068(7) 0.026(6) 0.030(7) 0.030(5)
C16 0.066(7) 0.054(6) 0.058(6) 0.019(5) 0.013(5) 0.010(5)
C17 0.055(6) 0.043(5) 0.049(5) 0.005(4) 0.018(4) 0.015(4)
C21 0.055(5) 0.041(4) 0.040(5) -0.016(4) 0.026(4) 0.002(3)
C22 0.103(8) 0.040(5) 0.076(7) -0.019(5) 0.068(6) 0.001(4)
C23 0.094(8) 0.053(6) 0.095(8) -0.013(5) 0.075(7) -0.005(5)
C24 0.053(5) 0.036(4) 0.055(5) -0.010(4) 0.033(4) 0.000(4)
C25 0.042(4) 0.032(4) 0.037(4) -0.008(3) 0.021(4) 0.000(3)
C26 0.036(4) 0.037(4) 0.043(4) -0.002(3) 0.019(4) 0.003(3)
C27 0.048(5) 0.065(6) 0.045(5) -0.008(4) 0.020(4) 0.012(4)
C28 0.057(6) 0.085(8) 0.055(6) -0.002(5) 0.021(5) 0.016(5)
C29 0.045(6) 0.084(8) 0.051(6) -0.009(5) 0.003(5) -0.009(5)
C30 0.047(5) 0.063(6) 0.055(6) -0.014(4) 0.010(5) -0.008(5)
C31 0.046(5) 0.047(5) 0.053(5) -0.008(4) 0.014(4) 0.007(4)
C32 0.035(4) 0.029(4) 0.040(4) -0.004(3) 0.016(3) 0.001(3)
C33 0.044(5) 0.030(4) 0.047(5) -0.005(3) 0.018(4) 0.000(3)
C34 0.055(5) 0.034(4) 0.053(5) -0.002(4) 0.028(4) -0.011(4)
C35 0.048(5) 0.029(4) 0.076(7) 0.003(3) 0.026(5) 0.006(4)
C36 0.063(6) 0.030(4) 0.074(6) 0.008(4) 0.034(5) 0.019(4)
C37 0.049(5) 0.039(4) 0.042(5) -0.002(3) 0.023(4) 0.005(3)
C41 0.044(5) 0.037(4) 0.043(5) -0.004(3) 0.006(4) 0.003(3)
C42 0.041(5) 0.047(5) 0.070(7) -0.003(4) -0.003(5) 0.008(5)
C43 0.06(1) 0.41(4) 0.45(4) -0.12(2) -0.10(2) 0.34(3)
C44 0.10(1) 0.47(4) 0.07(1) 0.07(2) -0.030(10) -0.03(2)
C45 0.040(8) 0.11(1) 0.49(4) 0.021(8) -0.03(1) -0.03(2)
C51 0.031(4) 0.038(4) 0.045(5) -0.005(3) 0.010(4) 0.000(3)
C52 0.050(5) 0.039(5) 0.087(7) -0.003(4) 0.038(5) -0.006(4)
C53 0.082(8) 0.083(8) 0.13(1) -0.021(6) 0.072(8) -0.016(7)
C54 0.088(9) 0.050(6) 0.17(1) 0.021(6) 0.089(9) 0.011(7)
C55 0.12(1) 0.13(1) 0.078(9) -0.001(9) 0.051(9) -0.031(8)
C101 0.10(1) 0.18(2) 0.27(2) -0.06(1) 0.12(1) -0.09(2)

loop_
_atom_site_label
_atom_site_fract_x
_atom_site_fract_y
_atom_site_fract_z
_atom_site_U_iso_or_equiv
_atom_site_thermal_displace_type
_atom_site_calc_flag
_atom_site_calc_attached_atom
Pt1 0.05571(3) -0.19723(1) -0.02523(3) 0.0299 Uij ? ?
Mo1 0.07522(5) -0.32934(3) 0.05710(6) 0.0286 Uij ? ?
Mo2 0.06905(6) -0.42333(3) 0.10100(7) 0.0333 Uij ? ?
Br1 0.26744(8) -0.17239(4) 0.0876(1) 0.0531 Uij ? ?
Br2 0.09351(8) -0.23133(4) -0.24232(10) 0.0509 Uij ? ?
Cl1 0.4156(5) 0.0135(2) 0.8367(6) 0.1621 Uij ? ?
Cl2 0.6028(4) -0.0087(2) 0.7331(5) 0.1332 Uij ? ?
P1 -0.1320(2) -0.22394(8) -0.1630(2) 0.0316 Uij ? ?
P2 0.0211(2) -0.16654(8) 0.1728(2) 0.0321 Uij ? ?
O1 -0.0604(4) -0.4537(2) -0.0916(5) 0.0350 Uij ? ?
O2 -0.0435(5) -0.3952(2) 0.2051(5) 0.0421 Uij ? ?
O3 0.2351(5) -0.3139(2) 0.2307(5) 0.0411 Uij ? ?
O4 0.2216(5) -0.4122(2) 0.2795(6) 0.0466 Uij ? ?
O5 0.1822(4) -0.3616(2) -0.0583(6) 0.0394 Uij ? ?
O6 0.1836(5) -0.4604(2) -0.0040(6) 0.0425 Uij ? ?
N1 -0.0744(5) -0.3502(3) -0.1437(6) 0.0295 Uij ? ?
N2 -0.0317(5) -0.2898(3) 0.1777(6) 0.0320 Uij ? ?
C1 -0.0983(6) -0.4139(3) -0.1865(8) 0.0331 Uij ? ?
C2 -0.1610(8) -0.4379(4) -0.3273(8) 0.0454 Uij ? ?
C3 -0.2035(8) -0.3946(4) -0.4206(8) 0.0462 Uij ? ?
C4 -0.1898(8) -0.3281(3) -0.3764(8) 0.0424 Uij ? ?
C5 -0.1303(6) -0.3090(3) -0.2410(7) 0.0317 Uij ? ?
C6 -0.2516(7) -0.2242(3) -0.0987(8) 0.0384 Uij ? ?
C7 -0.2931(8) -0.2800(4) -0.0812(10) 0.0480 Uij ? ?
C8 -0.3904(9) -0.2782(5) -0.045(1) 0.0699 Uij ? ?
C9 -0.4503(10) -0.2228(6) -0.026(1) 0.0825 Uij ? ?
C10 -0.4115(10) -0.1656(6) -0.043(1) 0.0811 Uij ? ?
C11 -0.3126(8) -0.1656(4) -0.0799(10) 0.0523 Uij ? ?
C12 -0.2029(7) -0.1735(3) -0.3043(8) 0.0378 Uij ? ?
C13 -0.1424(8) -0.1249(4) -0.3225(9) 0.0461 Uij ? ?
C14 -0.1965(10) -0.0872(4) -0.426(1) 0.0614 Uij ? ?
C15 -0.311(1) -0.0971(5) -0.515(1) 0.0735 Uij ? ?
C16 -0.3741(9) -0.1455(5) -0.498(1) 0.0631 Uij ? ?
C17 -0.3211(8) -0.1829(4) -0.3924(9) 0.0488 Uij ? ?
C21 -0.0760(7) -0.3354(4) 0.2246(8) 0.0420 Uij ? ?
C22 -0.1571(9) -0.3154(4) 0.292(1) 0.0620 Uij ? ?
C23 -0.1904(10) -0.2535(5) 0.310(1) 0.0691 Uij ? ?
C24 -0.1436(7) -0.2063(4) 0.2653(9) 0.0442 Uij ? ?
C25 -0.0647(7) -0.2254(3) 0.2049(8) 0.0352 Uij ? ?
C26 0.1466(7) -0.1554(4) 0.3398(8) 0.0374 Uij ? ?
C27 0.1685(8) -0.1939(4) 0.4423(9) 0.0510 Uij ? ?
C28 0.2624(9) -0.1812(5) 0.569(1) 0.0646 Uij ? ?
C29 0.3336(8) -0.1309(5) 0.593(1) 0.0660 Uij ? ?
C30 0.3130(8) -0.0921(5) 0.490(1) 0.0586 Uij ? ?
C31 0.2193(8) -0.1042(4) 0.3659(9) 0.0497 Uij ? ?
C32 -0.0523(6) -0.0863(3) 0.1768(8) 0.0343 Uij ? ?
C33 -0.0647(7) -0.0552(3) 0.2970(8) 0.0404 Uij ? ?
C34 -0.1156(8) 0.0069(4) 0.3011(9) 0.0463 Uij ? ?
C35 -0.1490(8) 0.0391(4) 0.185(1) 0.0504 Uij ? ?
C36 -0.1338(8) 0.0102(4) 0.0677(10) 0.0525 Uij ? ?
C37 -0.0855(7) -0.0529(4) 0.0637(8) 0.0415 Uij ? ?
C41 0.2809(7) -0.3621(4) 0.2974(8) 0.0445 Uij ? ?
C42 0.4089(8) -0.3622(4) 0.395(1) 0.0596 Uij ? ?
C43 0.470(1) -0.315(1) 0.363(3) 0.3243 Uij ? ?
C44 0.419(2) -0.349(2) 0.538(2) 0.2459 Uij ? ?
C45 0.461(1) -0.4255(9) 0.381(3) 0.2608 Uij ? ?
C51 0.2115(7) -0.4219(4) -0.0678(8) 0.0396 Uij ? ?
C52 0.2761(8) -0.4477(4) -0.164(1) 0.0565 Uij ? ?
C53 0.374(1) -0.4028(6) -0.140(1) 0.0898 Uij ? ?
C54 0.324(1) -0.5162(5) -0.141(2) 0.0936 Uij ? ?
C55 0.184(1) -0.4471(7) -0.313(1) 0.1103 Uij ? ?
C101 0.559(1) 0.0348(9) 0.871(2) 0.1754 Uij ? ?
H1 -0.1739 -0.4828 -0.3554 0.0523 Uij ? ?
H2 -0.2430 -0.4098 -0.5169 0.0564 Uij ? ?
H3 -0.2217 -0.2975 -0.4402 0.0501 Uij ? ?
H4 -0.2522 -0.3203 -0.0931 0.0564 Uij ? ?
H5 -0.4158 -0.3180 -0.0315 0.0844 Uij ? ?
H6 -0.5174 -0.2211 -0.0028 0.1046 Uij ? ?
H7 -0.4504 -0.1250 -0.0272 0.0938 Uij ? ?
H8 -0.2875 -0.1260 -0.0918 0.0610 Uij ? ?
H9 -0.0624 -0.1175 -0.2613 0.0536 Uij ? ?
H10 -0.1544 -0.0530 -0.4360 0.0754 Uij ? ?
H11 -0.3479 -0.0716 -0.5890 0.0873 Uij ? ?
H12 -0.4540 -0.1517 -0.5602 0.0733 Uij ? ?
H13 -0.3645 -0.2149 -0.3793 0.0557 Uij ? ?
H14 -0.1865 -0.3473 0.3252 0.0742 Uij ? ?
H15 -0.2480 -0.2407 0.3511 0.0795 Uij ? ?
H16 -0.1657 -0.1616 0.2795 0.0543 Uij ? ?
H17 0.1193 -0.2296 0.4265 0.0592 Uij ? ?
H18 0.2756 -0.2084 0.6394 0.0763 Uij ? ?
H19 0.3980 -0.1229 0.6796 0.0776 Uij ? ?
H20 0.3616 -0.0568 0.5060 0.0709 Uij ? ?
H21 0.2055 -0.0771 0.2949 0.0587 Uij ? ?
H22 -0.0385 -0.0762 0.3784 0.0475 Uij ? ?
H23 -0.1270 0.0273 0.3826 0.0556 Uij ? ?
H24 -0.1822 0.0820 0.1878 0.0612 Uij ? ?
H25 -0.1565 0.0325 -0.0111 0.0595 Uij ? ?
H26 -0.0756 -0.0725 -0.0193 0.0478 Uij ? ?
H27 0.5498 -0.3161 0.4218 0.3454 Uij ? ?
H28 0.4613 -0.3248 0.2681 0.3454 Uij ? ?
H29 0.4337 -0.2733 0.3765 0.3454 Uij ? ?
H30 0.4994 -0.3508 0.5980 0.3042 Uij ? ?
H31 0.3848 -0.3068 0.5535 0.3042 Uij ? ?
H32 0.3766 -0.3803 0.5562 0.3042 Uij ? ?
H33 0.4192 -0.4561 0.4029 0.3166 Uij ? ?
H34 0.4577 -0.4381 0.2884 0.3166 Uij ? ?
H35 0.5418 -0.4266 0.4438 0.3166 Uij ? ?
H36 0.4279 -0.4005 -0.0437 0.1041 Uij ? ?
H37 0.4160 -0.4183 -0.1977 0.1041 Uij ? ?
H38 0.3411 -0.3604 -0.1570 0.1041 Uij ? ?
H39 0.2619 -0.5431 -0.1556 0.1119 Uij ? ?
H40 0.3670 -0.5315 -0.1969 0.1119 Uij ? ?
H41 0.3783 -0.5154 -0.0429 0.1119 Uij ? ?
H42 0.1554 -0.4037 -0.3232 0.1337 Uij ? ?
H43 0.2216 -0.4627 -0.3751 0.1337 Uij ? ?
H44 0.1225 -0.4737 -0.3234 0.1337 Uij ? ?
H45 0.5590 0.0821 0.8640 0.2631 Uij ? ?
H46 0.6133 0.0272 0.9570 0.2631 Uij ? ?

loop_
_atom_type_symbol
_atom_type_oxidation_number
_atom_type_number_in_cell
_atom_type_scat_dispersion_real
_atom_type_scat_dispersion_imag
_atom_type_scat_source
C 0 90 0.003 0.002 'International Tables'
H 0 92 0.000 0.000 'International Tables'
O 0 12 0.011 0.006 'International Tables'
N 0 4 0.006 0.003 'International Tables'
P 0 4 0.102 0.094 'International Tables'
Mo 0 4 -1.683 0.686 'International Tables'
Pt 0 2 -1.703 8.390 'International Tables'
Br 0 4 -0.290 2.459 'International Tables'
Cl 0 4 0.148 0.159 'International Tables'
